data_8104613
loop_
_publ_author_name
'Tai, Xi-Shi'
'Wang, Li-Hua'

_publ_section_title
;
 Crystal structure of tetraaqua-(2-(4-formylphenoxy)acetato-k1
 O)cadmium(II), C18H22O12Cd
;
_journal_issue 6
_journal_name_full 'Zeitschrift f\"ur Kristallographie - New Crystal Structures'
_journal_page_first 1379
_journal_page_last 1380
_journal_paper_doi 10.1515/ncrs-2021-0356
_journal_volume 236
_journal_year 2021
_chemical_formula_moiety 'C18 H22 Cd O12'
_chemical_formula_sum 'C18 H22 Cd O12'
_chemical_formula_weight 542.75
_space_group_crystal_system monoclinic
_space_group_IT_number 14
_space_group_name_Hall '-P 2ybc'
_space_group_name_H-M_alt 'P 1 21/c 1'
_atom_sites_solution_hydrogens mixed
_atom_sites_solution_primary dual
_cell_angle_alpha 90
_cell_angle_beta 106.374(7)
_cell_angle_gamma 90
_cell_formula_units_Z 2
_cell_length_a 13.3069(9)
_cell_length_b 9.9041(6)
_cell_length_c 8.1580(5)
_cell_measurement_reflns_used 2615
_cell_measurement_temperature 200.00(10)
_cell_measurement_theta_max 28.9290
_cell_measurement_theta_min 3.3290
_cell_volume 1031.56(12)
_computing_cell_refinement 'CrysAlisPro 1.171.38.43f (Rigaku OD, 2015)'
_computing_data_collection 'CrysAlisPro 1.171.38.43f (Rigaku OD, 2015)'
_computing_data_reduction 'CrysAlisPro 1.171.38.43f (Rigaku OD, 2015)'
_computing_molecular_graphics 'Olex2 1.3-alpha (Dolomanov et al., 2009)'
_computing_publication_material 'Olex2 1.3-alpha (Dolomanov et al., 2009)'
_computing_structure_refinement 'SHELXL 2018/3 (Sheldrick, 2015)'
_computing_structure_solution 'SHELXT  (Sheldrick, 2015)'
_diffrn_ambient_environment N~2~
_diffrn_ambient_temperature 200.00(10)
_diffrn_detector 'CCD plate'
_diffrn_detector_area_resol_mean 5.2684
_diffrn_detector_type AtlasS2
_diffrn_measured_fraction_theta_full 0.988
_diffrn_measured_fraction_theta_max 0.988
_diffrn_measurement_details
;
List of Runs (angles in degrees, time in seconds):

  # Type    Start    End  Width  t~exp~   \w     \q     \k     \f   Frames
--------------------------------------------------------------------------
  1  \w     35.00  97.00   1.00    1.00    --   12.05-178.00 -30.00   62
  2  \w     35.00  72.00   1.00    1.00    --   12.05-178.00-150.00   37
  3  \w    -21.00  51.00   1.00    1.00    --   12.05  77.00  30.00   72
;
_diffrn_measurement_device 'four-circle diffractometer'
_diffrn_measurement_device_type 'SuperNova, Dual, Cu at zero, AtlasS2'
_diffrn_measurement_method '\w scans'
_diffrn_orient_matrix_type 'CrysAlisPro convention (1999,Acta A55,543-557)'
_diffrn_orient_matrix_UB_11 0.0461124000
_diffrn_orient_matrix_UB_12 -0.0179094000
_diffrn_orient_matrix_UB_13 0.0644738000
_diffrn_orient_matrix_UB_21 0.0286330000
_diffrn_orient_matrix_UB_22 0.0490523000
_diffrn_orient_matrix_UB_23 -0.0316312000
_diffrn_orient_matrix_UB_31 -0.0118041000
_diffrn_orient_matrix_UB_32 0.0489981000
_diffrn_orient_matrix_UB_33 0.0552729000
_diffrn_radiation_monochromator mirror
_diffrn_radiation_probe x-ray
_diffrn_radiation_type 'Mo K\a'
_diffrn_radiation_wavelength 0.71073
_diffrn_reflns_av_R_equivalents 0.0219
_diffrn_reflns_av_unetI/netI 0.0325
_diffrn_reflns_Laue_measured_fraction_full 0.988
_diffrn_reflns_Laue_measured_fraction_max 0.988
_diffrn_reflns_limit_h_max 13
_diffrn_reflns_limit_h_min -15
_diffrn_reflns_limit_k_max 11
_diffrn_reflns_limit_k_min -11
_diffrn_reflns_limit_l_max 9
_diffrn_reflns_limit_l_min -9
_diffrn_reflns_number 3892
_diffrn_reflns_point_group_measured_fraction_full 0.988
_diffrn_reflns_point_group_measured_fraction_max 0.988
_diffrn_reflns_theta_full 24.999
_diffrn_reflns_theta_max 24.999
_diffrn_reflns_theta_min 2.603
_diffrn_source 'micro-focus sealed X-ray tube'
_diffrn_source_type 'SuperNova (Mo) X-ray Source'
_exptl_absorpt_coefficient_mu 1.123
_exptl_absorpt_correction_T_max 1.00000
_exptl_absorpt_correction_T_min 0.72754
_exptl_absorpt_correction_type multi-scan
_exptl_absorpt_process_details
;
CrysAlisPro 1.171.38.43f (Rigaku Oxford Diffraction, 2015)
Empirical absorption correction using spherical harmonics,
 implemented in SCALE3 ABSPACK scaling algorithm.
;
_exptl_crystal_colour colourless
_exptl_crystal_colour_primary colourless
_exptl_crystal_density_diffrn 1.747
_exptl_crystal_description block
_exptl_crystal_F_000 548
_exptl_crystal_size_max 0.14
_exptl_crystal_size_mid 0.12
_exptl_crystal_size_min 0.09
_refine_diff_density_max 0.321
_refine_diff_density_min -0.286
_refine_diff_density_rms 0.066
_refine_ls_extinction_coef .
_refine_ls_extinction_method none
_refine_ls_goodness_of_fit_ref 1.045
_refine_ls_hydrogen_treatment mixed
_refine_ls_matrix_type full
_refine_ls_number_parameters 158
_refine_ls_number_reflns 1801
_refine_ls_number_restraints 1
_refine_ls_restrained_S_all 1.045
_refine_ls_R_factor_all 0.0262
_refine_ls_R_factor_gt 0.0216
_refine_ls_shift/su_max 0.000
_refine_ls_shift/su_mean 0.000
_refine_ls_structure_factor_coef Fsqd
_refine_ls_weighting_details 'w=1/[\s^2^(Fo^2^)+(0.0229P)^2^+0.1112P] where P=(Fo^2^+2Fc^2^)/3'
_refine_ls_weighting_scheme calc
_refine_ls_wR_factor_gt 0.0492
_refine_ls_wR_factor_ref 0.0522
_reflns_Friedel_coverage 0.000
_reflns_Friedel_fraction_full .
_reflns_Friedel_fraction_max .
_reflns_number_gt 1577
_reflns_number_total 1801
_reflns_threshold_expression 'I > 2\s(I)'
_cod_data_source_file suppl_j_ncrs-2021-0356_suppl.cif
_cod_data_source_block f06
_cod_original_cell_volume 1031.57(12)
_cod_database_code 8104613
_shelx_space_group_comment
;
The symmetry employed for this shelxl refinement is uniquely defined
by the following loop, which should always be used as a source of
symmetry information in preference to the above space-group names.
They are only intended as comments.
;
_shelx_estimated_absorpt_t_max 0.906
_shelx_estimated_absorpt_t_min 0.859
_reflns_odcompleteness_completeness 97.45
_reflns_odcompleteness_iscentric 1
_reflns_odcompleteness_theta 26.32
_olex2_refinement_description
;
1. Fixed Uiso
 At 1.2 times of:
  All C(H) groups, All C(H,H) groups
2. Restrained distances
 O6-H6A
 0.86 with sigma of 0.01
3.a Secondary CH2 refined with riding coordinates:
 C2(H2A,H2B)
3.b Aromatic/amide H refined with riding coordinates:
 C4(H4), C5(H5), C7(H7), C8(H8), C9(H9)
;

loop_
_space_group_symop_operation_xyz
'x, y, z'
'-x, y+1/2, -z+1/2'
'-x, -y, -z'
'x, -y-1/2, z-1/2'

loop_
_atom_site_label
_atom_site_type_symbol
_atom_site_fract_x
_atom_site_fract_y
_atom_site_fract_z
_atom_site_U_iso_or_equiv
_atom_site_adp_type
_atom_site_occupancy
_atom_site_site_symmetry_order
_atom_site_calc_flag
_atom_site_refinement_flags_posn
_atom_site_refinement_flags_adp
_atom_site_refinement_flags_occupancy
_atom_site_disorder_assembly
_atom_site_disorder_group
Cd1 Cd 0.000000 0.500000 0.500000 0.01528(10) Uani 1 2 d S . P . .
O1 O 0.07432(11) 0.44096(15) 0.28565(19) 0.0204(4) Uani 1 1 d . . . . .
O2 O 0.15987(13) 0.63688(15) 0.29804(19) 0.0255(4) Uani 1 1 d . . . . .
O3 O 0.21540(11) 0.58490(15) 0.01171(19) 0.0211(4) Uani 1 1 d . . . . .
O4 O 0.70560(13) 0.68907(17) 0.1859(2) 0.0360(4) Uani 1 1 d . . . . .
O6 O 0.08108(15) 0.32591(17) 0.6719(2) 0.0301(5) Uani 1 1 d D . . . .
H6A H 0.058(3) 0.252(2) 0.702(4) 0.080(12) Uiso 1 1 d D . . . .
H6B H 0.137(2) 0.325(3) 0.712(3) 0.021(8) Uiso 1 1 d . . . . .
O7 O -0.14666(13) 0.37704(18) 0.3833(2) 0.0237(4) Uani 1 1 d . . . . .
H7A H -0.162(2) 0.355(3) 0.472(4) 0.039(9) Uiso 1 1 d . . . . .
H7B H -0.147(3) 0.316(3) 0.324(4) 0.055(11) Uiso 1 1 d . . . . .
C1 C 0.12889(17) 0.5257(2) 0.2318(3) 0.0171(5) Uani 1 1 d . . . . .
C2 C 0.1559(2) 0.4854(2) 0.0689(3) 0.0216(6) Uani 1 1 d . . . . .
H2A H 0.195250 0.401643 0.089148 0.026 Uiso 1 1 calc R U . . .
H2B H 0.091495 0.469000 -0.020538 0.026 Uiso 1 1 calc R U . . .
C3 C 0.32133(16) 0.5884(2) 0.0797(3) 0.0173(5) Uani 1 1 d . . . . .
C4 C 0.37323(17) 0.6804(2) 0.0022(3) 0.0198(5) Uani 1 1 d . . . . .
H4 H 0.335054 0.735801 -0.085369 0.024 Uiso 1 1 calc R U . . .
C5 C 0.48019(16) 0.6888(2) 0.0549(3) 0.0200(5) Uani 1 1 d . . . . .
H5 H 0.514450 0.749270 0.001815 0.024 Uiso 1 1 calc R U . . .
C6 C 0.53824(17) 0.6075(2) 0.1876(3) 0.0198(5) Uani 1 1 d . . . . .
C7 C 0.4858(2) 0.5183(2) 0.2654(3) 0.0235(6) Uani 1 1 d . . . . .
H7 H 0.524256 0.464421 0.354519 0.028 Uiso 1 1 calc R U . . .
C8 C 0.3773(2) 0.5071(2) 0.2139(3) 0.0219(6) Uani 1 1 d . . . . .
H8 H 0.342965 0.447125 0.267520 0.026 Uiso 1 1 calc R U . . .
C9 C 0.65201(19) 0.6129(2) 0.2431(3) 0.0281(6) Uani 1 1 d . . . . .
H9 H 0.686527 0.553633 0.328890 0.034 Uiso 1 1 calc R U . . .

loop_
_atom_site_aniso_label
_atom_site_aniso_U_11
_atom_site_aniso_U_22
_atom_site_aniso_U_33
_atom_site_aniso_U_23
_atom_site_aniso_U_13
_atom_site_aniso_U_12
Cd1 0.01610(15) 0.01417(15) 0.01685(14) -0.00023(8) 0.00676(10) -0.00018(8)
O1 0.0238(9) 0.0155(8) 0.0266(9) -0.0028(7) 0.0148(7) -0.0022(7)
O2 0.0376(10) 0.0190(8) 0.0236(9) -0.0056(7) 0.0148(7) -0.0100(7)
O3 0.0161(8) 0.0291(9) 0.0197(8) 0.0012(7) 0.0075(6) -0.0026(7)
O4 0.0201(9) 0.0314(10) 0.0562(12) -0.0018(9) 0.0104(8) -0.0030(8)
O6 0.0145(10) 0.0241(10) 0.0478(12) 0.0136(9) 0.0026(9) 0.0004(8)
O7 0.0279(10) 0.0244(10) 0.0186(10) -0.0045(8) 0.0063(8) -0.0067(7)
C1 0.0128(12) 0.0208(12) 0.0182(12) 0.0014(10) 0.0050(9) 0.0029(9)
C2 0.0195(13) 0.0275(14) 0.0198(13) -0.0031(10) 0.0086(10) -0.0067(9)
C3 0.0172(12) 0.0189(12) 0.0177(11) -0.0038(9) 0.0079(9) 0.0007(9)
C4 0.0206(13) 0.0182(12) 0.0210(12) 0.0045(9) 0.0065(9) 0.0036(9)
C5 0.0222(13) 0.0153(11) 0.0251(12) -0.0003(10) 0.0110(10) -0.0025(9)
C6 0.0201(12) 0.0139(11) 0.0251(12) -0.0050(10) 0.0061(10) 0.0003(9)
C7 0.0254(14) 0.0214(13) 0.0213(13) 0.0020(10) 0.0024(11) 0.0054(10)
C8 0.0245(14) 0.0194(13) 0.0236(13) 0.0031(9) 0.0101(11) -0.0021(9)
C9 0.0222(14) 0.0231(13) 0.0365(14) -0.0048(11) 0.0042(11) 0.0024(11)

loop_
_atom_type_symbol
_atom_type_description
_atom_type_scat_dispersion_real
_atom_type_scat_dispersion_imag
_atom_type_scat_source
C C 0.0033 0.0016 'International Tables Vol C Tables 4.2.6.8 and 6.1.1.4'
H H 0.0000 0.0000 'International Tables Vol C Tables 4.2.6.8 and 6.1.1.4'
Cd Cd -0.8075 1.2024 'International Tables Vol C Tables 4.2.6.8 and 6.1.1.4'
O O 0.0106 0.0060 'International Tables Vol C Tables 4.2.6.8 and 6.1.1.4'

loop_
_geom_angle_atom_site_label_1
_geom_angle_atom_site_label_2
_geom_angle_atom_site_label_3
_geom_angle
_geom_angle_site_symmetry_1
_geom_angle_site_symmetry_3
O1 Cd1 O1 180.0 3_566 .
O6 Cd1 O1 92.56(6) 3_566 3_566
O6 Cd1 O1 87.45(6) . 3_566
O6 Cd1 O1 92.55(6) . .
O6 Cd1 O1 87.45(6) 3_566 .
O6 Cd1 O6 180.00(5) 3_566 .
O7 Cd1 O1 87.27(7) . 3_566
O7 Cd1 O1 92.73(7) . .
O7 Cd1 O1 87.27(7) 3_566 .
O7 Cd1 O1 92.73(7) 3_566 3_566
O7 Cd1 O6 93.08(6) . .
O7 Cd1 O6 86.92(6) . 3_566
O7 Cd1 O6 93.08(6) 3_566 3_566
O7 Cd1 O6 86.92(6) 3_566 .
O7 Cd1 O7 180.0 . 3_566
C1 O1 Cd1 120.23(13) . .
C3 O3 C2 119.46(17) . .
Cd1 O6 H6A 133(2) . .
Cd1 O6 H6B 122(2) . .
H6A O6 H6B 105(3) . .
Cd1 O7 H7A 99.7(19) . .
Cd1 O7 H7B 122(3) . .
H7A O7 H7B 112(3) . .
O1 C1 C2 115.32(19) . .
O2 C1 O1 126.0(2) . .
O2 C1 C2 118.7(2) . .
O3 C2 C1 113.22(18) . .
O3 C2 H2A 108.9 . .
O3 C2 H2B 108.9 . .
C1 C2 H2A 108.9 . .
C1 C2 H2B 108.9 . .
H2A C2 H2B 107.7 . .
O3 C3 C4 114.77(18) . .
O3 C3 C8 124.6(2) . .
C8 C3 C4 120.6(2) . .
C3 C4 H4 120.0 . .
C5 C4 C3 120.0(2) . .
C5 C4 H4 120.0 . .
C4 C5 H5 119.7 . .
C4 C5 C6 120.5(2) . .
C6 C5 H5 119.7 . .
C5 C6 C9 121.4(2) . .
C7 C6 C5 118.9(2) . .
C7 C6 C9 119.7(2) . .
C6 C7 H7 119.1 . .
C6 C7 C8 121.8(2) . .
C8 C7 H7 119.1 . .
C3 C8 H8 121.0 . .
C7 C8 C3 118.1(2) . .
C7 C8 H8 121.0 . .
O4 C9 C6 125.1(2) . .
O4 C9 H9 117.5 . .
C6 C9 H9 117.5 . .

loop_
_geom_bond_atom_site_label_1
_geom_bond_atom_site_label_2
_geom_bond_distance
_geom_bond_site_symmetry_2
Cd1 O1 2.3136(16) .
Cd1 O1 2.3136(16) 3_566
Cd1 O6 2.2913(17) 3_566
Cd1 O6 2.2914(17) .
Cd1 O7 2.2695(17) .
Cd1 O7 2.2695(17) 3_566
O1 C1 1.267(3) .
O2 C1 1.244(3) .
O3 C2 1.423(3) .
O3 C3 1.362(2) .
O4 C9 1.217(3) .
O6 H6A 0.859(10) .
O6 H6B 0.73(3) .
O7 H7A 0.83(3) .
O7 H7B 0.77(3) .
C1 C2 1.524(3) .
C2 H2A 0.9700 .
C2 H2B 0.9700 .
C3 C4 1.397(3) .
C3 C8 1.393(3) .
C4 H4 0.9300 .
C4 C5 1.369(3) .
C5 H5 0.9300 .
C5 C6 1.395(3) .
C6 C7 1.386(3) .
C6 C9 1.454(3) .
C7 H7 0.9300 .
C7 C8 1.390(4) .
C8 H8 0.9300 .
C9 H9 0.9300 .

loop_
_geom_torsion_atom_site_label_1
_geom_torsion_atom_site_label_2
_geom_torsion_atom_site_label_3
_geom_torsion_atom_site_label_4
_geom_torsion
_geom_torsion_site_symmetry_1
_geom_torsion_site_symmetry_2
_geom_torsion_site_symmetry_3
_geom_torsion_site_symmetry_4
Cd1 O1 C1 O2 10.2(3) . . . .
Cd1 O1 C1 C2 -168.68(14) . . . .
O1 C1 C2 O3 178.80(18) . . . .
O2 C1 C2 O3 -0.1(3) . . . .
O3 C3 C4 C5 -177.3(2) . . . .
O3 C3 C8 C7 177.5(2) . . . .
C2 O3 C3 C4 173.53(18) . . . .
C2 O3 C3 C8 -5.3(3) . . . .
C3 O3 C2 C1 83.9(2) . . . .
C3 C4 C5 C6 -0.9(3) . . . .
C4 C3 C8 C7 -1.3(3) . . . .
C4 C5 C6 C7 -0.2(3) . . . .
C4 C5 C6 C9 178.7(2) . . . .
C5 C6 C7 C8 0.5(3) . . . .
C5 C6 C9 O4 2.7(4) . . . .
C6 C7 C8 C3 0.3(3) . . . .
C7 C6 C9 O4 -178.5(2) . . . .
C8 C3 C4 C5 1.6(3) . . . .
C9 C6 C7 C8 -178.4(2) . . . .
